data_7204638
loop_
_publ_author_name
'Zou, Lei'
'Xu, Wei'
'Jia, Chunyang'
'Zhang, Deqing'
'Wang, Quanrui'
'Zhu, Daoben'

_publ_section_title
;
 Cation radical salts of ethylenedisulfanyl-bridged dimeric
 ethylenedithiotetrathiafulvalene with
 2,3,5,6-tetrafluoro-7,7,8,8-tetracyanoquinodimethane (TCNQF4), PF6?,
 AsF6?and BF4?: synthesis, structure and conducting properties
;
_journal_issue 7
_journal_name_full 'Journal of Materials Chemistry'
_journal_page_first 1646
_journal_paper_doi 10.1039/b303102k
_journal_volume 13
_journal_year 2003
_chemical_formula_sum 'C18.5 H15 As Cl F6 S14'
_chemical_formula_weight 910.53
_chemical_name_systematic
;
?
;
_space_group_IT_number 2
_symmetry_cell_setting triclinic
_symmetry_space_group_name_Hall '-P 1'
_symmetry_space_group_name_H-M 'P -1'
_atom_sites_solution_hydrogens geom
_atom_sites_solution_primary direct
_atom_sites_solution_secondary difmap
_audit_creation_method SHELXL-97
_cell_angle_alpha 97.26(3)
_cell_angle_beta 99.53(3)
_cell_angle_gamma 100.75(3)
_cell_formula_units_Z 2
_cell_length_a 7.8300(16)
_cell_length_b 13.263(3)
_cell_length_c 15.691(3)
_cell_measurement_temperature 293(2)
_cell_volume 1557.9(6)
_computing_cell_refinement 'RAPID AUTO (Riogaku, 2001)'
_computing_data_collection 'RAPID AUTO (Riogaku, 2001)'
_computing_data_reduction 'RAPID AUTO (Riogaku, 2001)'
_computing_molecular_graphics 'SHELXTL (Siemens, 1994)'
_computing_publication_material 'SHELXTL (Siemens, 1994)'
_computing_structure_refinement 'SHELXL-97 (Sheldrick, 1997)'
_computing_structure_solution 'SHELXS-97 (Sheldrick, 1990)'
_diffrn_ambient_temperature 293(2)
_diffrn_measured_fraction_theta_full 0.959
_diffrn_measured_fraction_theta_max 0.959
_diffrn_measurement_device_type 'Rigaku R-AXIS RAPID IP'
_diffrn_measurement_method Oscillation
_diffrn_radiation_monochromator graphite
_diffrn_radiation_source 'rotating anode'
_diffrn_radiation_type MoK\a
_diffrn_radiation_wavelength 0.71073
_diffrn_reflns_av_R_equivalents 0.0391
_diffrn_reflns_av_sigmaI/netI 0.0636
_diffrn_reflns_limit_h_max 10
_diffrn_reflns_limit_h_min -10
_diffrn_reflns_limit_k_max 17
_diffrn_reflns_limit_k_min -17
_diffrn_reflns_limit_l_max 20
_diffrn_reflns_limit_l_min -20
_diffrn_reflns_number 10510
_diffrn_reflns_theta_full 27.34
_diffrn_reflns_theta_max 27.34
_diffrn_reflns_theta_min 1.90
_exptl_absorpt_coefficient_mu 2.167
_exptl_absorpt_correction_T_max 1.2899
_exptl_absorpt_correction_T_min 0.7051
_exptl_absorpt_correction_type T.Higashi
_exptl_crystal_colour black
_exptl_crystal_density_diffrn 1.939
_exptl_crystal_density_method 'not measured'
_exptl_crystal_description plate
_exptl_crystal_F_000 906
_exptl_crystal_size_max 0.4
_exptl_crystal_size_mid 0.3
_exptl_crystal_size_min 0.04
_refine_diff_density_max 0.580
_refine_diff_density_min -0.788
_refine_diff_density_rms 0.086
_refine_ls_extinction_method none
_refine_ls_goodness_of_fit_ref 0.938
_refine_ls_hydrogen_treatment mixed
_refine_ls_matrix_type full
_refine_ls_number_parameters 424
_refine_ls_number_reflns 6736
_refine_ls_number_restraints 0
_refine_ls_restrained_S_all 0.938
_refine_ls_R_factor_all 0.0785
_refine_ls_R_factor_gt 0.0453
_refine_ls_shift/su_max 0.002
_refine_ls_shift/su_mean 0.000
_refine_ls_structure_factor_coef Fsqd
_refine_ls_weighting_details 'calc w=1/[\s^2^(Fo^2^)+(0.0600P)^2^+0.0000P] where P=(Fo^2^+2Fc^2^)/3'
_refine_ls_weighting_scheme calc
_refine_ls_wR_factor_gt 0.1062
_refine_ls_wR_factor_ref 0.1139
_reflns_number_gt 4155
_reflns_number_total 6736
_reflns_threshold_expression >2sigma(I)
_cod_data_source_file b303102k.txt
_cod_data_source_block 1-AsF6
_cod_original_cell_volume 1557.9(5)
_cod_original_sg_symbol_H-M P-1
_cod_original_formula_sum 'C18.50 H15 As Cl F6 S14'
_cod_database_code 7204638

loop_
_symmetry_equiv_pos_as_xyz
'x, y, z'
'-x, -y, -z'

loop_
_atom_site_label
_atom_site_type_symbol
_atom_site_fract_x
_atom_site_fract_y
_atom_site_fract_z
_atom_site_U_iso_or_equiv
_atom_site_adp_type
_atom_site_occupancy
_atom_site_symmetry_multiplicity
_atom_site_calc_flag
_atom_site_refinement_flags
_atom_site_disorder_assembly
_atom_site_disorder_group
Cl1 Cl 0.8241(3) 0.43461(14) 1.00064(13) 0.1228(6) Uani 1 1 d . . .
As1 As 0.29613(6) 0.20423(3) 1.00645(3) 0.05460(15) Uani 1 1 d . . .
S1 S 0.17949(17) 0.37020(10) 0.68979(9) 0.0721(4) Uani 1 1 d . . .
S2 S 0.62015(17) 0.49251(9) 0.78663(7) 0.0632(3) Uani 1 1 d . . .
S3 S 0.31836(13) 0.34689(7) 0.52751(7) 0.0482(3) Uani 1 1 d . . .
S4 S 0.68762(13) 0.44113(8) 0.61008(7) 0.0498(3) Uani 1 1 d . . .
S5 S 0.44179(12) 0.29660(7) 0.34159(7) 0.0439(2) Uani 1 1 d . . .
S6 S 0.81066(13) 0.38614(8) 0.42805(7) 0.0471(2) Uani 1 1 d . . .
S7 S 0.96364(14) 0.34068(8) 0.27341(8) 0.0578(3) Uani 1 1 d . . .
S8 S 1.00615(14) 0.08820(8) 0.21248(7) 0.0532(3) Uani 1 1 d . . .
S9 S 0.76452(13) -0.10531(7) 0.38106(7) 0.0482(3) Uani 1 1 d . . .
S10 S 0.90214(13) 0.11803(7) 0.38907(7) 0.0465(2) Uani 1 1 d . . .
S11 S 0.66522(13) -0.05417(7) 0.57466(7) 0.0445(2) Uani 1 1 d . . .
S12 S 0.80530(14) 0.16774(7) 0.57713(7) 0.0488(3) Uani 1 1 d . . .
S13 S 0.57636(14) -0.02563(8) 0.74988(8) 0.0553(3) Uani 1 1 d . . .
S14 S 0.75495(19) 0.23625(8) 0.75539(8) 0.0703(4) Uani 1 1 d . . .
C1 C 0.4393(9) 0.4409(7) 0.8354(4) 0.131(3) Uani 1 1 d . . .
H1A H 0.4572 0.3735 0.8481 0.157 Uiso 1 1 calc R . .
H1B H 0.4551 0.4850 0.8916 0.157 Uiso 1 1 calc R . .
C2 C 0.2687(9) 0.4271(7) 0.7988(4) 0.129(3) Uani 1 1 d . . .
H2A H 0.2395 0.4952 0.8061 0.155 Uiso 1 1 calc R . .
H2B H 0.2027 0.3864 0.8345 0.155 Uiso 1 1 calc R . .
C3 C 0.5333(5) 0.4362(3) 0.6779(3) 0.0466(9) Uani 1 1 d . . .
C4 C 0.3640(5) 0.3911(3) 0.6402(3) 0.0472(10) Uani 1 1 d . . .
C5 C 0.5371(5) 0.3797(3) 0.5153(2) 0.0402(9) Uani 1 1 d . . .
C6 C 0.5883(5) 0.3575(3) 0.4374(2) 0.0389(8) Uani 1 1 d . . .
C7 C 0.7705(5) 0.3345(3) 0.3162(3) 0.0420(9) Uani 1 1 d . . .
C8 C 0.6024(5) 0.2951(3) 0.2778(3) 0.0438(9) Uani 1 1 d . . .
H8A H 0.5719 0.2676 0.2185 0.053 Uiso 1 1 calc R . .
C9 C 0.8863(5) 0.2623(3) 0.1651(3) 0.0533(11) Uani 1 1 d . . .
H9A H 0.7862 0.2864 0.1357 0.064 Uiso 1 1 calc R . .
H9B H 0.9799 0.2751 0.1318 0.064 Uiso 1 1 calc R . .
C10 C 0.8316(5) 0.1470(3) 0.1616(3) 0.0500(10) Uani 1 1 d . . .
H10A H 0.7927 0.1142 0.1008 0.060 Uiso 1 1 calc R . .
H10B H 0.7314 0.1330 0.1905 0.060 Uiso 1 1 calc R . .
C11 C 0.8464(5) -0.0668(3) 0.2927(3) 0.0473(10) Uani 1 1 d . . .
H11A H 0.8459 -0.1155 0.2445 0.057 Uiso 1 1 calc R . .
C12 C 0.9112(5) 0.0345(3) 0.2941(3) 0.0424(9) Uani 1 1 d . . .
C13 C 0.8008(5) 0.0203(3) 0.4392(2) 0.0396(9) Uani 1 1 d . . .
C14 C 0.7603(5) 0.0413(3) 0.5202(3) 0.0412(9) Uani 1 1 d . . .
C15 C 0.6627(5) 0.0319(3) 0.6686(2) 0.0413(9) Uani 1 1 d . . .
C16 C 0.7328(5) 0.1340(3) 0.6699(3) 0.0442(9) Uani 1 1 d . . .
C17 C 0.6552(10) 0.0745(4) 0.8440(3) 0.109(2) Uani 1 1 d . . .
H17A H 0.5549 0.0779 0.8724 0.131 Uiso 1 1 calc R . .
H17B H 0.7396 0.0488 0.8837 0.131 Uiso 1 1 calc R . .
C18 C 0.7274(13) 0.1682(5) 0.8416(4) 0.181(5) Uani 1 1 d . . .
H18A H 0.8466 0.1772 0.8751 0.218 Uiso 1 1 calc R . .
H18B H 0.6676 0.2094 0.8776 0.218 Uiso 1 1 calc R . .
C19 C 1.0373(19) 0.501(2) 1.0438(9) 0.204(10) Uani 0.50 1 d P . .
F1 F 0.228(2) 0.2229(14) 0.9018(9) 0.159(7) Uani 0.50 1 d P . .
F2 F 0.328(3) 0.1972(17) 1.1113(8) 0.197(12) Uani 0.50 1 d P . .
F3 F 0.0884(11) 0.1642(16) 1.0066(8) 0.137(5) Uani 0.50 1 d P . .
F4 F 0.3048(17) 0.0845(7) 0.9644(11) 0.165(5) Uani 0.50 1 d P . .
F5 F 0.5063(12) 0.2360(15) 1.0051(13) 0.185(7) Uani 0.50 1 d P . .
F6 F 0.307(3) 0.3269(9) 1.0317(12) 0.179(7) Uani 0.50 1 d P . .
F11 F 0.448(3) 0.1552(14) 1.0534(15) 0.223(7) Uani 0.50 1 d P . .
F12 F 0.130(3) 0.258(2) 0.9771(13) 0.254(9) Uani 0.50 1 d P . .
F13 F 0.447(4) 0.308(2) 1.0159(14) 0.280(16) Uani 0.50 1 d P . .
F14 F 0.155(3) 0.0933(13) 0.9994(10) 0.212(9) Uani 0.50 1 d P . .
F15 F 0.306(2) 0.1857(15) 0.9049(6) 0.158(8) Uani 0.50 1 d P . .
F16 F 0.278(2) 0.251(2) 1.1066(12) 0.222(12) Uani 0.50 1 d P . .

loop_
_atom_site_aniso_label
_atom_site_aniso_U_11
_atom_site_aniso_U_22
_atom_site_aniso_U_33
_atom_site_aniso_U_23
_atom_site_aniso_U_13
_atom_site_aniso_U_12
Cl1 0.1411(16) 0.1154(13) 0.1153(15) 0.0367(11) 0.0232(12) 0.0255(11)
As1 0.0569(3) 0.0604(3) 0.0439(3) 0.0051(2) 0.0084(2) 0.0095(2)
S1 0.0740(8) 0.0694(8) 0.0680(8) -0.0085(6) 0.0355(7) -0.0028(6)
S2 0.0819(8) 0.0645(7) 0.0404(6) -0.0016(5) 0.0093(6) 0.0179(6)
S3 0.0489(6) 0.0430(5) 0.0477(6) -0.0028(5) 0.0118(5) 0.0017(4)
S4 0.0480(6) 0.0561(6) 0.0414(6) -0.0015(5) 0.0042(5) 0.0118(5)
S5 0.0427(5) 0.0411(5) 0.0440(6) -0.0018(4) 0.0070(4) 0.0062(4)
S6 0.0422(5) 0.0498(6) 0.0445(6) -0.0030(5) 0.0046(5) 0.0089(4)
S7 0.0501(6) 0.0553(6) 0.0650(8) -0.0053(5) 0.0225(6) 0.0041(5)
S8 0.0496(6) 0.0589(6) 0.0578(7) 0.0090(5) 0.0190(5) 0.0215(5)
S9 0.0530(6) 0.0372(5) 0.0502(6) -0.0007(4) 0.0046(5) 0.0089(4)
S10 0.0556(6) 0.0375(5) 0.0466(6) 0.0027(4) 0.0099(5) 0.0134(4)
S11 0.0471(5) 0.0365(5) 0.0466(6) 0.0016(4) 0.0044(5) 0.0078(4)
S12 0.0619(6) 0.0355(5) 0.0488(6) 0.0040(4) 0.0111(5) 0.0111(4)
S13 0.0589(6) 0.0511(6) 0.0590(7) 0.0103(5) 0.0203(6) 0.0108(5)
S14 0.1123(10) 0.0413(6) 0.0598(8) -0.0026(5) 0.0270(7) 0.0205(6)
C1 0.105(5) 0.228(9) 0.050(4) 0.010(5) 0.030(4) 0.009(5)
C2 0.102(5) 0.205(8) 0.066(4) 0.004(5) 0.032(4) -0.005(5)
C3 0.062(3) 0.0343(19) 0.046(2) 0.0037(17) 0.014(2) 0.0157(18)
C4 0.061(3) 0.0329(19) 0.048(2) -0.0010(17) 0.016(2) 0.0096(17)
C5 0.045(2) 0.0334(19) 0.040(2) 0.0040(16) 0.0042(18) 0.0092(15)
C6 0.044(2) 0.0329(18) 0.038(2) 0.0040(16) 0.0044(17) 0.0089(15)
C7 0.049(2) 0.0368(19) 0.043(2) 0.0061(17) 0.0113(19) 0.0130(16)
C8 0.048(2) 0.042(2) 0.040(2) 0.0000(17) 0.0103(19) 0.0105(17)
C9 0.063(3) 0.057(3) 0.046(3) 0.010(2) 0.023(2) 0.017(2)
C10 0.058(2) 0.052(2) 0.042(2) 0.0042(19) 0.010(2) 0.0165(19)
C11 0.046(2) 0.048(2) 0.046(2) -0.0042(19) 0.0030(19) 0.0163(18)
C12 0.042(2) 0.043(2) 0.044(2) 0.0008(17) 0.0066(18) 0.0182(16)
C13 0.040(2) 0.0344(18) 0.043(2) 0.0005(17) 0.0025(18) 0.0132(15)
C14 0.0363(19) 0.0360(19) 0.048(2) 0.0040(17) -0.0006(17) 0.0083(15)
C15 0.043(2) 0.040(2) 0.040(2) 0.0009(17) 0.0046(17) 0.0145(16)
C16 0.049(2) 0.040(2) 0.043(2) 0.0010(17) 0.0063(19) 0.0158(17)
C17 0.211(7) 0.062(3) 0.058(4) -0.002(3) 0.051(4) 0.026(4)
C18 0.334(13) 0.093(5) 0.070(5) -0.012(4) 0.068(6) -0.083(7)
C19 0.071(10) 0.42(3) 0.095(12) 0.061(18) 0.018(9) -0.036(14)
F1 0.178(13) 0.172(12) 0.097(9) 0.086(9) -0.023(8) -0.035(10)
F2 0.213(19) 0.244(18) 0.059(7) 0.090(11) -0.058(9) -0.108(14)
F3 0.045(4) 0.233(16) 0.114(8) -0.006(11) 0.027(4) -0.007(7)
F4 0.153(9) 0.056(5) 0.263(16) -0.040(7) 0.015(10) 0.029(5)
F5 0.054(5) 0.177(14) 0.289(18) -0.009(14) 0.049(7) -0.044(7)
F6 0.30(2) 0.072(7) 0.147(12) -0.054(8) 0.011(15) 0.067(10)
F11 0.187(15) 0.214(16) 0.266(19) 0.054(14) -0.072(14) 0.129(14)
F12 0.250(19) 0.35(3) 0.209(19) 0.048(18) -0.011(15) 0.23(2)
F13 0.34(3) 0.186(19) 0.205(18) 0.052(18) 0.012(19) -0.19(2)
F14 0.27(2) 0.142(12) 0.149(12) 0.036(11) 0.002(15) -0.114(12)
F15 0.172(11) 0.27(2) 0.031(5) -0.015(7) 0.042(6) 0.057(10)
F16 0.135(9) 0.36(3) 0.120(14) -0.114(15) 0.062(10) -0.002(13)

loop_
_atom_type_symbol
_atom_type_description
_atom_type_scat_dispersion_real
_atom_type_scat_dispersion_imag
_atom_type_scat_source
C C 0.0033 0.0016 'International Tables Vol C Tables 4.2.6.8 and 6.1.1.4'
H H 0.0000 0.0000 'International Tables Vol C Tables 4.2.6.8 and 6.1.1.4'
F F 0.0171 0.0103 'International Tables Vol C Tables 4.2.6.8 and 6.1.1.4'
S S 0.1246 0.1234 'International Tables Vol C Tables 4.2.6.8 and 6.1.1.4'
Cl Cl 0.1484 0.1585 'International Tables Vol C Tables 4.2.6.8 and 6.1.1.4'
As As 0.0499 2.0058 'International Tables Vol C Tables 4.2.6.8 and 6.1.1.4'

loop_
_geom_angle_atom_site_label_1
_geom_angle_atom_site_label_2
_geom_angle_atom_site_label_3
_geom_angle
_geom_angle_site_symmetry_1
_geom_angle_site_symmetry_3
_geom_angle_publ_flag
C19 Cl1 C19 50.1(9) 2_767 . ?
F11 As1 F15 105.2(11) . . ?
F11 As1 F6 118.8(8) . . ?
F15 As1 F6 105.5(10) . . ?
F11 As1 F13 86.3(11) . . ?
F15 As1 F13 86.8(11) . . ?
F6 As1 F13 44.8(11) . . ?
F11 As1 F3 123.7(13) . . ?
F15 As1 F3 103.5(7) . . ?
F6 As1 F3 98.1(10) . . ?
F13 As1 F3 142.6(17) . . ?
F11 As1 F12 168.7(13) . . ?
F15 As1 F12 86.0(7) . . ?
F6 As1 F12 57.6(10) . . ?
F13 As1 F12 95.6(17) . . ?
F3 As1 F12 50.6(8) . . ?
F11 As1 F5 53.4(8) . . ?
F15 As1 F5 75.5(9) . . ?
F6 As1 F5 85.9(8) . . ?
F13 As1 F5 41.4(11) . . ?
F3 As1 F5 176.0(10) . . ?
F12 As1 F5 132.9(14) . . ?
F11 As1 F2 57.1(7) . . ?
F15 As1 F2 161.8(13) . . ?
F6 As1 F2 88.4(9) . . ?
F13 As1 F2 95.3(8) . . ?
F3 As1 F2 85.6(9) . . ?
F12 As1 F2 111.7(14) . . ?
F5 As1 F2 94.2(9) . . ?
F11 As1 F14 89.2(13) . . ?
F15 As1 F14 93.7(9) . . ?
F6 As1 F14 139.1(14) . . ?
F13 As1 F14 175.4(17) . . ?
F3 As1 F14 41.6(7) . . ?
F12 As1 F14 89.0(9) . . ?
F5 As1 F14 134.4(13) . . ?
F2 As1 F14 82.8(7) . . ?
F11 As1 F16 85.4(9) . . ?
F15 As1 F16 166.1(14) . . ?
F6 As1 F16 60.9(10) . . ?
F13 As1 F16 84.9(11) . . ?
F3 As1 F16 76.9(7) . . ?
F12 As1 F16 83.7(12) . . ?
F5 As1 F16 105.0(8) . . ?
F2 As1 F16 31.1(10) . . ?
F14 As1 F16 95.4(12) . . ?
F11 As1 F4 62.7(7) . . ?
F15 As1 F4 64.1(7) . . ?
F6 As1 F4 168.6(11) . . ?
F13 As1 F4 126.8(16) . . ?
F3 As1 F4 89.2(6) . . ?
F12 As1 F4 123.3(9) . . ?
F5 As1 F4 86.8(8) . . ?
F2 As1 F4 100.9(12) . . ?
F14 As1 F4 49.9(8) . . ?
F16 As1 F4 129.7(14) . . ?
F11 As1 F1 134.7(13) . . ?
F15 As1 F1 29.7(7) . . ?
F6 As1 F1 84.8(9) . . ?
F13 As1 F1 86.5(9) . . ?
F3 As1 F1 85.9(7) . . ?
F12 As1 F1 56.6(7) . . ?
F5 As1 F1 94.8(10) . . ?
F2 As1 F1 168.3(13) . . ?
F14 As1 F1 96.2(7) . . ?
F16 As1 F1 138.2(14) . . ?
F4 As1 F1 87.1(7) . . ?
C4 S1 C2 102.4(3) . . ?
C3 S2 C1 99.3(3) . . ?
C5 S3 C4 94.93(19) . . ?
C3 S4 C5 95.63(19) . . ?
C8 S5 C6 95.37(18) . . ?
C6 S6 C7 94.96(18) . . ?
C7 S7 C9 103.28(19) . . ?
C12 S8 C10 101.67(18) . . ?
C11 S9 C13 94.94(18) . . ?
C13 S10 C12 95.21(18) . . ?
C14 S11 C15 95.27(18) . . ?
C16 S12 C14 95.71(18) . . ?
C15 S13 C17 102.5(2) . . ?
C18 S14 C16 100.8(3) . . ?
C2 C1 S2 124.9(5) . . ?
C1 C2 S1 123.9(5) . . ?
C4 C3 S4 116.7(3) . . ?
C4 C3 S2 128.8(3) . . ?
S4 C3 S2 114.6(2) . . ?
C3 C4 S1 128.3(3) . . ?
C3 C4 S3 117.4(3) . . ?
S1 C4 S3 114.3(2) . . ?
C6 C5 S3 122.6(3) . . ?
C6 C5 S4 122.2(3) . . ?
S3 C5 S4 115.3(2) . . ?
C5 C6 S5 123.4(3) . . ?
C5 C6 S6 121.6(3) . . ?
S5 C6 S6 114.9(2) . . ?
C8 C7 S7 130.1(3) . . ?
C8 C7 S6 116.7(3) . . ?
S7 C7 S6 113.2(2) . . ?
C7 C8 S5 118.1(3) . . ?
C10 C9 S7 116.6(3) . . ?
C9 C10 S8 114.0(3) . . ?
C12 C11 S9 119.1(3) . . ?
C11 C12 S8 125.8(3) . . ?
C11 C12 S10 115.6(3) . . ?
S8 C12 S10 118.5(2) . . ?
C14 C13 S10 121.6(3) . . ?
C14 C13 S9 123.2(3) . . ?
S10 C13 S9 115.1(2) . . ?
C13 C14 S11 123.4(3) . . ?
C13 C14 S12 121.5(3) . . ?
S11 C14 S12 115.1(2) . . ?
C16 C15 S13 128.2(3) . . ?
C16 C15 S11 116.6(3) . . ?
S13 C15 S11 115.1(2) . . ?
C15 C16 S12 117.2(3) . . ?
C15 C16 S14 126.8(3) . . ?
S12 C16 S14 115.9(2) . . ?
C18 C17 S13 124.6(5) . . ?
C17 C18 S14 132.4(5) . . ?
C19 C19 Cl1 70.6(12) 2_767 2_767 ?
C19 C19 Cl1 59.3(10) 2_767 . ?
Cl1 C19 Cl1 129.9(9) 2_767 . ?
F15 F1 F12 126.7(16) . . ?
F15 F1 As1 68.3(11) . . ?
F12 F1 As1 59.1(6) . . ?
F16 F2 F11 127.9(17) . . ?
F16 F2 As1 75.4(12) . . ?
F11 F2 As1 59.5(6) . . ?
F14 F3 F12 128.6(14) . . ?
F14 F3 As1 70.7(8) . . ?
F12 F3 As1 65.0(7) . . ?
F14 F4 As1 64.6(6) . . ?
F14 F4 F11 94.2(14) . . ?
As1 F4 F11 56.3(4) . . ?
F14 F4 F15 98.0(10) . . ?
As1 F4 F15 56.2(5) . . ?
F11 F4 F15 95.3(10) . . ?
F13 F5 F11 114.7(17) . . ?
F13 F5 As1 68.6(10) . . ?
F11 F5 As1 61.7(6) . . ?
F13 F6 F12 118.4(14) . . ?
F13 F6 As1 67.7(9) . . ?
F12 F6 As1 61.7(7) . . ?
F13 F6 F16 98.8(15) . . ?
F12 F6 F16 85.8(16) . . ?
As1 F6 F16 60.9(7) . . ?
F5 F11 F2 106.8(10) . . ?
F5 F11 As1 65.0(6) . . ?
F2 F11 As1 63.5(5) . . ?
F5 F11 F4 92.1(14) . . ?
F2 F11 F4 104.1(12) . . ?
As1 F11 F4 61.0(5) . . ?
F3 F12 F6 111.8(12) . . ?
F3 F12 F1 99.4(12) . . ?
F6 F12 F1 91.0(16) . . ?
F3 F12 As1 64.4(6) . . ?
F6 F12 As1 60.8(7) . . ?
F1 F12 As1 64.3(6) . . ?
F5 F13 F6 136.9(14) . . ?
F5 F13 As1 70.0(8) . . ?
F6 F13 As1 67.5(8) . . ?
F3 F14 F4 128.4(13) . . ?
F3 F14 As1 67.7(7) . . ?
F4 F14 As1 65.5(7) . . ?
F1 F15 As1 82.0(14) . . ?
F1 F15 F4 124.1(18) . . ?
As1 F15 F4 59.7(5) . . ?
F2 F16 As1 73.5(14) . . ?
F2 F16 F6 123.3(19) . . ?
As1 F16 F6 58.1(7) . . ?

loop_
_geom_bond_atom_site_label_1
_geom_bond_atom_site_label_2
_geom_bond_distance
_geom_bond_site_symmetry_2
_geom_bond_publ_flag
Cl1 C19 1.565(16) 2_767 ?
Cl1 C19 1.717(15) . ?
As1 F11 1.579(8) . ?
As1 F15 1.598(9) . ?
As1 F6 1.609(9) . ?
As1 F13 1.611(11) . ?
As1 F3 1.615(7) . ?
As1 F12 1.622(10) . ?
As1 F5 1.625(8) . ?
As1 F2 1.640(9) . ?
As1 F14 1.647(10) . ?
As1 F16 1.656(12) . ?
As1 F4 1.659(7) . ?
As1 F1 1.703(11) . ?
S1 C4 1.746(4) . ?
S1 C2 1.751(6) . ?
S2 C3 1.742(4) . ?
S2 C1 1.786(6) . ?
S3 C5 1.735(4) . ?
S3 C4 1.746(4) . ?
S4 C3 1.735(4) . ?
S4 C5 1.738(4) . ?
S5 C8 1.733(4) . ?
S5 C6 1.734(4) . ?
S6 C6 1.747(4) . ?
S6 C7 1.756(4) . ?
S7 C7 1.746(4) . ?
S7 C9 1.821(4) . ?
S8 C12 1.747(4) . ?
S8 C10 1.818(4) . ?
S9 C11 1.717(4) . ?
S9 C13 1.744(4) . ?
S10 C13 1.735(4) . ?
S10 C12 1.760(4) . ?
S11 C14 1.738(4) . ?
S11 C15 1.752(4) . ?
S12 C16 1.728(4) . ?
S12 C14 1.741(4) . ?
S13 C15 1.733(4) . ?
S13 C17 1.796(5) . ?
S14 C18 1.739(6) . ?
S14 C16 1.744(4) . ?
C1 C2 1.333(8) . ?
C3 C4 1.349(5) . ?
C5 C6 1.362(5) . ?
C7 C8 1.330(5) . ?
C9 C10 1.501(5) . ?
C11 C12 1.340(5) . ?
C13 C14 1.367(5) . ?
C15 C16 1.359(5) . ?
C17 C18 1.274(7) . ?
C19 C19 1.40(3) 2_767 ?
C19 Cl1 1.565(15) 2_767 ?
F1 F15 0.85(2) . ?
F1 F12 1.58(2) . ?
F2 F16 0.88(3) . ?
F2 F11 1.54(2) . ?
F3 F14 1.16(2) . ?
F3 F12 1.383(19) . ?
F4 F14 1.39(2) . ?
F4 F11 1.685(18) . ?
F4 F15 1.729(18) . ?
F5 F13 1.14(3) . ?
F5 F11 1.44(2) . ?
F6 F13 1.23(3) . ?
F6 F12 1.56(3) . ?
F6 F16 1.66(3) . ?
